data_1001671
loop_
_publ_author_name
'Choisnet, J'
'Mouron, M'
'Crespin, M'
'van Aken, P A'
'Mueller, W F'

_publ_section_title
;
Perovskite-like intergrowth structure of the reduced cuprate Nd2 Cu
O3.5: a combination of defect and excess oxygen non-stoichiometry
phenomena
;
_journal_coden_ASTM JMACEP
_journal_issue 6
_journal_name_full 'Journal of Materials Chemistry'
_journal_page_first 895
_journal_page_last 898
_journal_paper_doi 10.1039/jm9940400895
_journal_volume 4
_journal_year 1994
_chemical_formula_structural 'Nd2 Cu O3.5'
_chemical_formula_sum 'Cu Nd2 O3.5'
_chemical_name_systematic 'Neodymium copper oxide (2/1/3.5)'
_space_group_IT_number 71
_symmetry_cell_setting orthorhombic
_symmetry_Int_Tables_number 71
_symmetry_space_group_name_Hall '-I 2 2'
_symmetry_space_group_name_H-M 'I m m m'
_cell_angle_alpha 90
_cell_angle_beta 90
_cell_angle_gamma 90
_cell_formula_units_Z 2
_cell_length_a 4.237(1)
_cell_length_b 3.7675(6)
_cell_length_c 11.917(7)
_cell_volume 190.2
_refine_ls_R_factor_all 0.061
_cod_database_code 1001671

loop_
_symmetry_equiv_pos_as_xyz
x,y,z
x,-y,-z
-x,y,-z
-x,-y,z
-x,-y,-z
-x,y,z
x,-y,z
x,y,-z
1/2+x,1/2+y,1/2+z
1/2+x,1/2-y,1/2-z
1/2-x,1/2+y,1/2-z
1/2-x,1/2-y,1/2+z
1/2-x,1/2-y,1/2-z
1/2-x,1/2+y,1/2+z
1/2+x,1/2-y,1/2+z
1/2+x,1/2+y,1/2-z

loop_
_atom_site_label
_atom_site_type_symbol
_atom_site_symmetry_multiplicity
_atom_site_Wyckoff_symbol
_atom_site_fract_x
_atom_site_fract_y
_atom_site_fract_z
_atom_site_occupancy
_atom_site_attached_hydrogens
_atom_site_calc_flag
Nd1 Nd3+ 4 i 0. 0. 0.3481(1) 1. 0 d
Cu1 Cu1+ 2 a 0. 0. 0. 1. 0 d
O1 O2- 2 b 0.5 0. 0. 0.90(1) 0 d
O2 O2- 2 d 0. 0.5 0. 0.13(1) 0 d
O3 O2- 16 o 0.089(2) 0.057(2) 0.151(1) 0.23(2) 0 d
O4 O2- 4 j 0.5 0. 0.261(1) 0.315(2) 0 d

loop_
_atom_type_symbol
_atom_type_oxidation_number
Nd3+ 3.000
Cu1+ 1.000
O2- -2.000
